data_7239054
loop_
_publ_author_name
'Lv, Yaokang'
'Yao, Mingming'
'Holgado, Juan Pedro'
'Roth, Torsten'
'Steiner, Alexander'
'Gan, Lihua'
'Lambert, Richard M.'
'Wright, Dominic S.'

_publ_section_title
;
 A low-temperature single-source route to an efficient broad-band
 cerium(iii) photocatalyst using a bimetallic polyoxotitanium cage
;
_journal_issue 33
_journal_name_full 'RSC Advances'
_journal_page_first 13659
_journal_paper_doi 10.1039/c3ra41524d
_journal_volume 3
_journal_year 2013
_chemical_formula_moiety 'C36 H92 Ce2 Cl2 O20 Ti4 '
_chemical_formula_sum 'C36 H92 Ce2 Cl2 O20 Ti4'
_chemical_formula_weight 1387.84
_space_group_IT_number 14
_space_group_name_Hall '-P 2yn'
_space_group_name_H-M_alt 'P 1 21/n 1'
_symmetry_cell_setting monoclinic
_symmetry_space_group_name_Hall '-P 2yn'
_symmetry_space_group_name_H-M 'P 1 21/n 1'
_atom_sites_solution_hydrogens geom
_atom_sites_solution_primary direct
_atom_sites_solution_secondary difmap
_audit_creation_method SHELXL-97
_cell_angle_alpha 90.00
_cell_angle_beta 91.992(2)
_cell_angle_gamma 90.00
_cell_formula_units_Z 2
_cell_length_a 11.9651(6)
_cell_length_b 19.4670(12)
_cell_length_c 12.9495(7)
_cell_measurement_reflns_used 6826
_cell_measurement_temperature 180(2)
_cell_measurement_theta_max 24.9180
_cell_measurement_theta_min 2.2752
_cell_volume 3014.4(3)
_computing_structure_refinement 'SHELXL-97 (Sheldrick, 2008)'
_computing_structure_solution 'SHELXS-97 (Sheldrick, 2008)'
_diffrn_ambient_temperature 180(2)
_diffrn_measured_fraction_theta_full 0.989
_diffrn_measured_fraction_theta_max 0.989
_diffrn_radiation_monochromator graphite
_diffrn_radiation_source 'fine-focus sealed tube'
_diffrn_radiation_type MoK\a
_diffrn_radiation_wavelength 0.71073
_diffrn_reflns_av_R_equivalents 0.0325
_diffrn_reflns_av_sigmaI/netI 0.0325
_diffrn_reflns_limit_h_max 13
_diffrn_reflns_limit_h_min -14
_diffrn_reflns_limit_k_max 22
_diffrn_reflns_limit_k_min -23
_diffrn_reflns_limit_l_max 15
_diffrn_reflns_limit_l_min -15
_diffrn_reflns_number 18283
_diffrn_reflns_theta_full 25.03
_diffrn_reflns_theta_max 25.03
_diffrn_reflns_theta_min 3.56
_exptl_absorpt_coefficient_mu 2.131
_exptl_absorpt_correction_T_max 0.5868
_exptl_absorpt_correction_T_min 0.4610
_exptl_absorpt_correction_type multi-scan
_exptl_crystal_colour yellow
_exptl_crystal_density_diffrn 1.529
_exptl_crystal_density_method 'not measured'
_exptl_crystal_description block
_exptl_crystal_F_000 1412
_exptl_crystal_size_max 0.43
_exptl_crystal_size_mid 0.31
_exptl_crystal_size_min 0.28
_refine_diff_density_max 0.722
_refine_diff_density_min -0.453
_refine_diff_density_rms 0.076
_refine_ls_extinction_method none
_refine_ls_goodness_of_fit_ref 0.991
_refine_ls_hydrogen_treatment mixed
_refine_ls_matrix_type full
_refine_ls_number_parameters 303
_refine_ls_number_reflns 5274
_refine_ls_number_restraints 21
_refine_ls_restrained_S_all 1.024
_refine_ls_R_factor_all 0.0439
_refine_ls_R_factor_gt 0.0319
_refine_ls_shift/su_max 0.000
_refine_ls_shift/su_mean 0.000
_refine_ls_structure_factor_coef Fsqd
_refine_ls_weighting_details 'calc w=1/[\s^2^(Fo^2^)+(0.0336P)^2^+5.0651P] where P=(Fo^2^+2Fc^2^)/3'
_refine_ls_weighting_scheme calc
_refine_ls_wR_factor_gt 0.0749
_refine_ls_wR_factor_ref 0.0828
_reflns_number_gt 4250
_reflns_number_total 5274
_reflns_threshold_expression >2sigma(I)
_cod_data_source_file c3ra41524d.txt
_cod_data_source_block a
_cod_depositor_comments
;
The following automatic conversions were performed:

data item '_symmetry_cell_setting' value 'Monoclinic' was changed to
'monoclinic' in accordance with the
/home/saulius/struct/COD-crude-data/automatic-downloads/DataCite-retrospective/RSC/depositions/lib/dictionaries/cif_core.dic
dictionary named 'cif_core.dic' version 2.4.2 last updated on
2011-04-26.

Automatic conversion script
Id: cif_fix_values 6909 2019-04-08 15:41:33Z antanas 
;
_cod_original_sg_symbol_H-M 'P 21/n'
_cod_database_code 7239054

loop_
_symmetry_equiv_pos_as_xyz
'x, y, z'
'-x+1/2, y+1/2, -z+1/2'
'-x, -y, -z'
'x-1/2, -y-1/2, z-1/2'

loop_
_atom_site_label
_atom_site_type_symbol
_atom_site_fract_x
_atom_site_fract_y
_atom_site_fract_z
_atom_site_U_iso_or_equiv
_atom_site_adp_type
_atom_site_occupancy
_atom_site_symmetry_multiplicity
_atom_site_calc_flag
_atom_site_refinement_flags
Ce1 Ce 0.118537(19) 0.044130(12) 0.083574(17) 0.03892(9) Uani 1 1 d .
Cl1 Cl 0.26962(14) 0.11671(8) 0.20639(13) 0.0917(5) Uani 1 1 d .
Ti1 Ti 0.10988(7) 0.04696(4) -0.17758(6) 0.04259(19) Uani 1 1 d .
Ti2 Ti -0.00290(7) 0.16160(4) -0.07910(6) 0.0443(2) Uani 1 1 d .
O1 O 0.2411(3) -0.05080(19) 0.1562(3) 0.0678(10) Uani 1 1 d D
H1 H 0.216(3) -0.061(3) 0.213(2) 0.081 Uiso 1 1 d D
O2 O -0.0113(3) 0.02317(16) 0.2303(2) 0.0528(8) Uani 1 1 d .
O3 O 0.0238(3) 0.13024(16) -0.2287(2) 0.0552(8) Uani 1 1 d .
O4 O 0.0152(3) 0.15682(15) 0.0697(2) 0.0512(7) Uani 1 1 d .
O5 O 0.1873(2) -0.01093(15) -0.0788(2) 0.0482(7) Uani 1 1 d .
O6 O 0.1686(2) 0.12394(14) -0.0743(2) 0.0482(7) Uani 1 1 d .
O7 O 0.2104(3) 0.05150(17) -0.2767(3) 0.0635(9) Uani 1 1 d .
O8 O 0.0373(3) 0.24846(16) -0.0980(3) 0.0772(11) Uani 1 1 d U
O9 O -0.1565(3) 0.17272(16) -0.0988(2) 0.0559(8) Uani 1 1 d .
O10 O -0.0050(2) 0.05970(13) -0.07039(19) 0.0357(6) Uani 1 1 d .
C1 C 0.3514(6) -0.0546(4) 0.2109(7) 0.116(3) Uani 1 1 d D
H1A H 0.3966 -0.0910 0.1790 0.140 Uiso 1 1 calc R
H1B H 0.3910 -0.0104 0.2025 0.140 Uiso 1 1 calc R
C1' C 0.3428(11) -0.0687(6) 0.3170(8) 0.198(6) Uani 1 1 d .
H1'A H 0.4176 -0.0688 0.3503 0.238 Uiso 1 1 calc R
H1'B H 0.3079 -0.1137 0.3257 0.238 Uiso 1 1 calc R
H1'C H 0.2970 -0.0333 0.3487 0.238 Uiso 1 1 calc R
C2 C 0.0102(7) 0.0417(5) 0.3358(5) 0.128(3) Uani 1 1 d .
H2A H 0.0016 -0.0004 0.3776 0.153 Uiso 1 1 calc R
H2B H 0.0899 0.0552 0.3427 0.153 Uiso 1 1 calc R
C2' C -0.0465(11) 0.0889(6) 0.3779(7) 0.204(6) Uani 1 1 d .
H2'A H -0.0206 0.0946 0.4501 0.245 Uiso 1 1 calc R
H2'B H -0.1258 0.0763 0.3755 0.245 Uiso 1 1 calc R
H2'C H -0.0367 0.1322 0.3406 0.245 Uiso 1 1 calc R
C3 C 0.0346(7) 0.1682(4) -0.3196(5) 0.111(3) Uani 1 1 d .
H3A H 0.0960 0.2016 -0.3069 0.133 Uiso 1 1 calc R
H3B H 0.0598 0.1361 -0.3733 0.133 Uiso 1 1 calc R
C3' C -0.0560(7) 0.2044(4) -0.3617(5) 0.133(3) Uani 1 1 d .
H3'A H -0.0391 0.2197 -0.4315 0.160 Uiso 1 1 calc R
H3'B H -0.0709 0.2444 -0.3183 0.160 Uiso 1 1 calc R
H3'C H -0.1220 0.1746 -0.3648 0.160 Uiso 1 1 calc R
C4 C 0.0317(7) 0.2129(3) 0.1395(5) 0.099(2) Uani 1 1 d .
H4A H 0.0647 0.1949 0.2052 0.119 Uiso 1 1 calc R
H4B H 0.0869 0.2447 0.1101 0.119 Uiso 1 1 calc R
C4' C -0.0631(9) 0.2502(4) 0.1615(7) 0.161(4) Uani 1 1 d .
H4'A H -0.0438 0.2854 0.2132 0.193 Uiso 1 1 calc R
H4'B H -0.1196 0.2193 0.1886 0.193 Uiso 1 1 calc R
H4'C H -0.0928 0.2722 0.0983 0.193 Uiso 1 1 calc R
C5 C 0.2475(4) -0.0714(3) -0.1036(4) 0.0607(13) Uani 1 1 d .
H5A H 0.2250 -0.0860 -0.1746 0.073 Uiso 1 1 calc R
H5B H 0.2271 -0.1086 -0.0557 0.073 Uiso 1 1 calc R
C5' C 0.3697(5) -0.0615(4) -0.0973(6) 0.105(2) Uani 1 1 d .
H5'A H 0.4069 -0.1061 -0.1041 0.125 Uiso 1 1 calc R
H5'B H 0.3914 -0.0409 -0.0305 0.125 Uiso 1 1 calc R
H5'C H 0.3921 -0.0311 -0.1532 0.125 Uiso 1 1 calc R
C6 C 0.2620(4) 0.1690(3) -0.0854(5) 0.0741(16) Uani 1 1 d .
H6A H 0.2569 0.2069 -0.0348 0.089 Uiso 1 1 calc R
H6B H 0.2579 0.1894 -0.1554 0.089 Uiso 1 1 calc R
C6' C 0.3716(4) 0.1344(4) -0.0698(6) 0.100(2) Uani 1 1 d .
H6'A H 0.4315 0.1687 -0.0710 0.119 Uiso 1 1 calc R
H6'B H 0.3816 0.1009 -0.1252 0.119 Uiso 1 1 calc R
H6'C H 0.3741 0.1108 -0.0030 0.119 Uiso 1 1 calc R
C7 C 0.2917(7) 0.0696(5) -0.3441(6) 0.135(3) Uani 1 1 d .
H7A H 0.3003 0.1201 -0.3401 0.162 Uiso 1 1 calc R
H7B H 0.3629 0.0494 -0.3174 0.162 Uiso 1 1 calc R
C7' C 0.2811(9) 0.0532(5) -0.4443(7) 0.175(5) Uani 1 1 d .
H7'A H 0.3476 0.0685 -0.4799 0.210 Uiso 1 1 calc R
H7'B H 0.2146 0.0757 -0.4749 0.210 Uiso 1 1 calc R
H7'C H 0.2733 0.0033 -0.4514 0.210 Uiso 1 1 calc R
C8 C 0.0880(9) 0.3114(4) -0.1272(10) 0.177(4) Uani 1 1 d DU
H8A H 0.1641 0.3121 -0.0946 0.212 Uiso 1 1 calc R
H8B H 0.0974 0.3093 -0.2028 0.212 Uiso 1 1 calc R
C8' C 0.0438(10) 0.3686(4) -0.1083(10) 0.193(4) Uani 1 1 d DU
H8'A H 0.0998 0.4051 -0.1135 0.232 Uiso 1 1 calc R
H8'B H 0.0151 0.3681 -0.0384 0.232 Uiso 1 1 calc R
H8'C H -0.0179 0.3772 -0.1584 0.232 Uiso 1 1 calc R
C9 C -0.2220(5) 0.2320(3) -0.1233(5) 0.0819(18) Uani 1 1 d .
H9A H -0.2476 0.2296 -0.1967 0.098 Uiso 1 1 calc R
H9B H -0.1744 0.2734 -0.1148 0.098 Uiso 1 1 calc R
C9' C -0.3182(6) 0.2395(4) -0.0602(6) 0.113(3) Uani 1 1 d .
H9'A H -0.3611 0.2800 -0.0826 0.136 Uiso 1 1 calc R
H9'B H -0.2934 0.2450 0.0123 0.136 Uiso 1 1 calc R
H9'C H -0.3653 0.1985 -0.0673 0.136 Uiso 1 1 calc R

loop_
_atom_site_aniso_label
_atom_site_aniso_U_11
_atom_site_aniso_U_22
_atom_site_aniso_U_33
_atom_site_aniso_U_23
_atom_site_aniso_U_13
_atom_site_aniso_U_12
Ce1 0.04090(15) 0.03615(14) 0.03920(14) -0.00359(10) -0.00601(10) -0.00335(10)
Cl1 0.0926(11) 0.0733(10) 0.1058(12) -0.0247(8) -0.0462(9) -0.0142(8)
Ti1 0.0462(4) 0.0425(4) 0.0394(4) 0.0007(3) 0.0068(3) 0.0022(3)
Ti2 0.0483(5) 0.0320(4) 0.0525(5) 0.0026(3) 0.0032(4) 0.0015(3)
O1 0.056(2) 0.069(2) 0.076(2) 0.010(2) -0.0238(18) 0.0075(18)
O2 0.062(2) 0.0567(19) 0.0393(16) -0.0083(14) 0.0020(14) -0.0048(16)
O3 0.066(2) 0.0530(19) 0.0468(17) 0.0164(14) 0.0085(15) 0.0095(16)
O4 0.065(2) 0.0381(16) 0.0510(17) -0.0100(13) 0.0015(15) 0.0026(14)
O5 0.0501(18) 0.0451(17) 0.0498(17) -0.0002(14) 0.0051(14) 0.0110(14)
O6 0.0389(16) 0.0420(17) 0.0640(19) 0.0007(14) 0.0040(14) -0.0083(13)
O7 0.065(2) 0.071(2) 0.056(2) 0.0061(16) 0.0253(17) 0.0021(17)
O8 0.087(3) 0.0348(18) 0.111(3) 0.0141(18) 0.015(2) -0.0049(17)
O9 0.0567(19) 0.0445(18) 0.067(2) 0.0072(15) 0.0012(16) 0.0144(15)
O10 0.0367(15) 0.0331(14) 0.0372(14) -0.0001(11) 0.0003(12) -0.0008(11)
C1 0.090(5) 0.095(6) 0.161(8) 0.003(5) -0.028(5) 0.017(4)
C1' 0.252(14) 0.234(13) 0.104(7) 0.020(8) -0.067(8) 0.035(11)
C2 0.155(7) 0.156(8) 0.074(4) -0.066(5) 0.038(5) -0.057(6)
C2' 0.339(17) 0.169(10) 0.109(7) -0.059(7) 0.058(9) -0.071(11)
C3 0.172(7) 0.097(5) 0.066(4) 0.026(4) 0.021(4) 0.054(5)
C3' 0.157(7) 0.158(8) 0.087(5) 0.057(5) 0.027(5) 0.079(6)
C4 0.153(7) 0.065(4) 0.080(4) -0.026(3) 0.004(4) 0.020(4)
C4' 0.227(11) 0.120(7) 0.134(7) -0.049(6) -0.006(7) 0.076(7)
C5 0.061(3) 0.052(3) 0.069(3) 0.001(2) 0.008(3) 0.020(2)
C5' 0.065(4) 0.112(6) 0.138(7) 0.003(5) 0.026(4) 0.028(4)
C6 0.055(3) 0.061(3) 0.107(4) 0.007(3) 0.008(3) -0.020(3)
C6' 0.057(4) 0.108(5) 0.133(6) -0.006(4) 0.009(4) -0.019(4)
C7 0.118(6) 0.192(9) 0.100(6) -0.010(6) 0.055(5) -0.039(6)
C7' 0.207(11) 0.216(12) 0.109(7) 0.006(7) 0.094(8) 0.006(9)
C8 0.216(9) 0.047(4) 0.271(10) 0.020(6) 0.057(8) -0.012(5)
C8' 0.241(10) 0.078(6) 0.260(10) 0.017(7) 0.007(9) -0.026(7)
C9 0.074(4) 0.064(4) 0.107(5) 0.020(3) 0.006(3) 0.029(3)
C9' 0.095(5) 0.100(5) 0.147(7) 0.012(5) 0.026(5) 0.051(4)

loop_
_atom_type_symbol
_atom_type_description
_atom_type_scat_dispersion_real
_atom_type_scat_dispersion_imag
_atom_type_scat_source
C C 0.0033 0.0016 'International Tables Vol C Tables 4.2.6.8 and 6.1.1.4'
H H 0.0000 0.0000 'International Tables Vol C Tables 4.2.6.8 and 6.1.1.4'
O O 0.0106 0.0060 'International Tables Vol C Tables 4.2.6.8 and 6.1.1.4'
Cl Cl 0.1484 0.1585 'International Tables Vol C Tables 4.2.6.8 and 6.1.1.4'
Ti Ti 0.2776 0.4457 'International Tables Vol C Tables 4.2.6.8 and 6.1.1.4'
Ce Ce -0.2486 2.6331 'International Tables Vol C Tables 4.2.6.8 and 6.1.1.4'

loop_
_geom_angle_atom_site_label_1
_geom_angle_atom_site_label_2
_geom_angle_atom_site_label_3
_geom_angle
_geom_angle_site_symmetry_1
_geom_angle_site_symmetry_3
O10 Ce1 O10 74.20(9) 3 .
O10 Ce1 O1 74.57(10) 3 .
O10 Ce1 O1 135.92(10) . .
O10 Ce1 O4 116.46(9) 3 .
O10 Ce1 O4 63.62(9) . .
O1 Ce1 O4 160.36(11) . .
O10 Ce1 O5 77.68(9) 3 .
O10 Ce1 O5 65.24(9) . .
O1 Ce1 O5 78.28(11) . .
O4 Ce1 O5 118.93(9) . .
O10 Ce1 O2 64.12(9) 3 .
O10 Ce1 O2 105.16(9) . .
O1 Ce1 O2 88.06(12) . .
O4 Ce1 O2 83.17(10) . .
O5 Ce1 O2 141.65(10) . .
O10 Ce1 O6 124.88(9) 3 .
O10 Ce1 O6 56.53(8) . .
O1 Ce1 O6 124.93(11) . .
O4 Ce1 O6 63.84(9) . .
O5 Ce1 O6 61.17(9) . .
O2 Ce1 O6 146.58(10) . .
O10 Ce1 Cl1 144.91(7) 3 .
O10 Ce1 Cl1 140.22(7) . .
O1 Ce1 Cl1 78.41(9) . .
O4 Ce1 Cl1 84.56(7) . .
O5 Ce1 Cl1 118.18(8) . .
O2 Ce1 Cl1 93.26(8) . .
O6 Ce1 Cl1 89.04(7) . .
O10 Ce1 Ti1 86.90(6) 3 .
O10 Ce1 Ti1 35.92(6) . .
O1 Ce1 Ti1 112.48(9) . .
O4 Ce1 Ti1 85.23(7) . .
O5 Ce1 Ti1 34.20(7) . .
O2 Ce1 Ti1 139.12(7) . .
O6 Ce1 Ti1 38.68(6) . .
Cl1 Ce1 Ti1 124.45(4) . .
O10 Ce1 Ti2 106.80(6) 3 .
O10 Ce1 Ti2 35.22(6) . .
O1 Ce1 Ti2 162.65(9) . .
O4 Ce1 Ti2 34.22(7) . .
O5 Ce1 Ti2 85.08(7) . .
O2 Ce1 Ti2 108.27(7) . .
O6 Ce1 Ti2 39.82(6) . .
Cl1 Ce1 Ti2 105.68(4) . .
Ti1 Ce1 Ti2 51.077(19) . .
O10 Ce1 Ti1 33.59(6) 3 3
O10 Ce1 Ti1 83.70(6) . 3
O1 Ce1 Ti1 87.15(9) . 3
O4 Ce1 Ti1 94.49(7) . 3
O5 Ce1 Ti1 110.78(7) . 3
O2 Ce1 Ti1 32.02(7) . 3
O6 Ce1 Ti1 139.68(6) . 3
Cl1 Ce1 Ti1 124.18(4) . 3
Ti1 Ce1 Ti1 110.977(15) . 3
Ti2 Ce1 Ti1 103.498(19) . 3
O10 Ce1 Ce1 37.28(6) 3 3
O10 Ce1 Ce1 36.91(6) . 3
O1 Ce1 Ce1 106.63(8) . 3
O4 Ce1 Ce1 89.91(7) . 3
O5 Ce1 Ce1 66.62(7) . 3
O2 Ce1 Ce1 83.81(7) . 3
O6 Ce1 Ce1 90.56(6) . 3
Cl1 Ce1 Ce1 174.02(4) . 3
Ti1 Ce1 Ce1 57.069(14) . 3
Ti2 Ce1 Ce1 70.493(15) . 3
Ti1 Ce1 Ce1 53.908(14) 3 3
O7 Ti1 O2 101.55(15) . 3
O7 Ti1 O5 100.73(14) . .
O2 Ti1 O5 95.53(14) 3 .
O7 Ti1 O10 169.94(14) . .
O2 Ti1 O10 84.63(12) 3 .
O5 Ti1 O10 86.42(11) . .
O7 Ti1 O3 94.19(14) . .
O2 Ti1 O3 98.90(14) 3 .
O5 Ti1 O3 156.71(13) . .
O10 Ti1 O3 76.89(11) . .
O7 Ti1 O6 101.64(14) . .
O2 Ti1 O6 156.77(12) 3 .
O5 Ti1 O6 81.49(12) . .
O10 Ti1 O6 72.22(10) . .
O3 Ti1 O6 78.03(12) . .
O7 Ti1 Ti2 127.34(11) . .
O2 Ti1 Ti2 114.33(10) 3 .
O5 Ti1 Ti2 112.13(9) . .
O10 Ti1 Ti2 42.67(7) . .
O3 Ti1 Ti2 44.95(9) . .
O6 Ti1 Ti2 48.00(8) . .
O7 Ti1 Ce1 136.03(12) . .
O2 Ti1 Ce1 110.02(9) 3 .
O5 Ti1 Ce1 47.63(8) . .
O10 Ti1 Ce1 46.09(7) . .
O3 Ti1 Ce1 109.77(9) . .
O6 Ti1 Ce1 51.70(8) . .
Ti2 Ti1 Ce1 64.82(2) . .
O7 Ti1 Ce1 145.43(12) . 3
O2 Ti1 Ce1 44.46(9) 3 3
O5 Ti1 Ce1 80.55(9) . 3
O10 Ti1 Ce1 42.34(7) . 3
O3 Ti1 Ce1 97.16(9) . 3
O6 Ti1 Ce1 112.62(8) . 3
Ti2 Ti1 Ce1 81.81(2) . 3
Ce1 Ti1 Ce1 69.024(15) . 3
O8 Ti2 O9 98.10(16) . .
O8 Ti2 O4 99.28(16) . .
O9 Ti2 O4 102.62(14) . .
O8 Ti2 O10 164.09(15) . .
O9 Ti2 O10 96.30(13) . .
O4 Ti2 O10 84.07(11) . .
O8 Ti2 O3 95.79(16) . .
O9 Ti2 O3 95.15(14) . .
O4 Ti2 O3 154.73(12) . .
O10 Ti2 O3 76.17(11) . .
O8 Ti2 O6 93.73(14) . .
O9 Ti2 O6 165.69(13) . .
O4 Ti2 O6 83.26(12) . .
O10 Ti2 O6 71.11(11) . .
O3 Ti2 O6 75.59(12) . .
O8 Ti2 Ti1 122.36(13) . .
O9 Ti2 Ti1 119.87(10) . .
O4 Ti2 Ti1 111.14(9) . .
O10 Ti2 Ti1 43.09(8) . .
O3 Ti2 Ti1 43.68(8) . .
O6 Ti2 Ti1 46.12(8) . .
O8 Ti2 Ce1 127.82(14) . .
O9 Ti2 Ce1 124.23(10) . .
O4 Ti2 Ce1 47.14(9) . .
O10 Ti2 Ce1 45.54(7) . .
O3 Ti2 Ce1 107.78(9) . .
O6 Ti2 Ce1 51.26(8) . .
Ti1 Ti2 Ce1 64.10(2) . .
C1 O1 Ce1 135.5(4) . .
C1 O1 H1 85(3) . .
Ce1 O1 H1 106(4) . .
C2 O2 Ti1 127.6(4) . 3
C2 O2 Ce1 125.6(4) . .
Ti1 O2 Ce1 103.53(12) 3 .
C3 O3 Ti1 129.7(3) . .
C3 O3 Ti2 130.9(4) . .
Ti1 O3 Ti2 91.37(12) . .
C4 O4 Ti2 127.0(3) . .
C4 O4 Ce1 124.4(3) . .
Ti2 O4 Ce1 98.64(11) . .
C5 O5 Ti1 124.8(3) . .
C5 O5 Ce1 136.3(3) . .
Ti1 O5 Ce1 98.17(11) . .
C6 O6 Ti1 127.9(3) . .
C6 O6 Ti2 122.0(3) . .
Ti1 O6 Ti2 85.88(10) . .
C6 O6 Ce1 129.3(3) . .
Ti1 O6 Ce1 89.62(10) . .
Ti2 O6 Ce1 88.92(9) . .
C7 O7 Ti1 167.1(5) . .
C8 O8 Ti2 167.1(5) . .
C9 O9 Ti2 131.2(3) . .
Ti2 O10 Ti1 94.24(11) . .
Ti2 O10 Ce1 146.28(13) . 3
Ti1 O10 Ce1 104.06(10) . 3
Ti2 O10 Ce1 99.25(10) . .
Ti1 O10 Ce1 97.99(10) . .
Ce1 O10 Ce1 105.80(9) 3 .
C1' C1 O1 112.5(8) . .
C1' C1 H1A 109.1 . .
O1 C1 H1A 109.1 . .
C1' C1 H1B 109.1 . .
O1 C1 H1B 109.1 . .
H1A C1 H1B 107.8 . .
C1 C1' H1'A 109.5 . .
C1 C1' H1'B 109.5 . .
H1'A C1' H1'B 109.5 . .
C1 C1' H1'C 109.5 . .
H1'A C1' H1'C 109.5 . .
H1'B C1' H1'C 109.5 . .
C2' C2 O2 120.7(10) . .
C2' C2 H2A 107.2 . .
O2 C2 H2A 107.2 . .
C2' C2 H2B 107.2 . .
O2 C2 H2B 107.2 . .
H2A C2 H2B 106.8 . .
C2 C2' H2'A 109.5 . .
C2 C2' H2'B 109.5 . .
H2'A C2' H2'B 109.5 . .
C2 C2' H2'C 109.5 . .
H2'A C2' H2'C 109.5 . .
H2'B C2' H2'C 109.5 . .
C3' C3 O3 120.3(6) . .
C3' C3 H3A 107.3 . .
O3 C3 H3A 107.3 . .
C3' C3 H3B 107.3 . .
O3 C3 H3B 107.3 . .
H3A C3 H3B 106.9 . .
C3 C3' H3'A 109.5 . .
C3 C3' H3'B 109.5 . .
H3'A C3' H3'B 109.5 . .
C3 C3' H3'C 109.5 . .
H3'A C3' H3'C 109.5 . .
H3'B C3' H3'C 109.5 . .
C4' C4 O4 115.8(7) . .
C4' C4 H4A 108.3 . .
O4 C4 H4A 108.3 . .
C4' C4 H4B 108.3 . .
O4 C4 H4B 108.3 . .
H4A C4 H4B 107.4 . .
C4 C4' H4'A 109.5 . .
C4 C4' H4'B 109.5 . .
H4'A C4' H4'B 109.5 . .
C4 C4' H4'C 109.5 . .
H4'A C4' H4'C 109.5 . .
H4'B C4' H4'C 109.5 . .
O5 C5 C5' 112.9(5) . .
O5 C5 H5A 109.0 . .
C5' C5 H5A 109.0 . .
O5 C5 H5B 109.0 . .
C5' C5 H5B 109.0 . .
H5A C5 H5B 107.8 . .
C5 C5' H5'A 109.5 . .
C5 C5' H5'B 109.5 . .
H5'A C5' H5'B 109.5 . .
C5 C5' H5'C 109.5 . .
H5'A C5' H5'C 109.5 . .
H5'B C5' H5'C 109.5 . .
O6 C6 C6' 113.5(5) . .
O6 C6 H6A 108.9 . .
C6' C6 H6A 108.9 . .
O6 C6 H6B 108.9 . .
C6' C6 H6B 108.9 . .
H6A C6 H6B 107.7 . .
C6 C6' H6'A 109.5 . .
C6 C6' H6'B 109.5 . .
H6'A C6' H6'B 109.5 . .
C6 C6' H6'C 109.5 . .
H6'A C6' H6'C 109.5 . .
H6'B C6' H6'C 109.5 . .
C7' C7 O7 120.6(8) . .
C7' C7 H7A 107.2 . .
O7 C7 H7A 107.2 . .
C7' C7 H7B 107.2 . .
O7 C7 H7B 107.2 . .
H7A C7 H7B 106.8 . .
C7 C7' H7'A 109.5 . .
C7 C7' H7'B 109.5 . .
H7'A C7' H7'B 109.5 . .
C7 C7' H7'C 109.5 . .
H7'A C7' H7'C 109.5 . .
H7'B C7' H7'C 109.5 . .
C8' C8 O8 121.5(10) . .
C8' C8 H8A 107.0 . .
O8 C8 H8A 107.0 . .
C8' C8 H8B 107.0 . .
O8 C8 H8B 107.0 . .
H8A C8 H8B 106.7 . .
C8 C8' H8'A 109.5 . .
C8 C8' H8'B 109.5 . .
H8'A C8' H8'B 109.5 . .
C8 C8' H8'C 109.5 . .
H8'A C8' H8'C 109.5 . .
H8'B C8' H8'C 109.5 . .
O9 C9 C9' 113.5(5) . .
O9 C9 H9A 108.9 . .
C9' C9 H9A 108.9 . .
O9 C9 H9B 108.9 . .
C9' C9 H9B 108.9 . .
H9A C9 H9B 107.7 . .
C9 C9' H9'A 109.5 . .
C9 C9' H9'B 109.5 . .
H9'A C9' H9'B 109.5 . .
C9 C9' H9'C 109.5 . .
H9'A C9' H9'C 109.5 . .
H9'B C9' H9'C 109.5 . .

loop_
_geom_bond_atom_site_label_1
_geom_bond_atom_site_label_2
_geom_bond_distance
_geom_bond_site_symmetry_2
Ce1 O10 2.438(2) 3
Ce1 O10 2.459(3) .
Ce1 O1 2.521(3) .
Ce1 O4 2.522(3) .
Ce1 O5 2.523(3) .
Ce1 O2 2.529(3) .
Ce1 O6 2.653(3) .
Ce1 Cl1 2.7557(13) .
Ce1 Ti1 3.3803(8) .
Ce1 Ti2 3.4008(8) .
Ce1 Ti1 3.5111(8) 3
Ce1 Ce1 3.9060(5) 3
Ti1 O7 1.791(3) .
Ti1 O2 1.915(3) 3
Ti1 O5 1.919(3) .
Ti1 O10 2.003(3) .
Ti1 O3 2.020(3) .
Ti1 O6 2.113(3) .
Ti1 Ti2 2.9235(11) .
Ti1 Ce1 3.5110(8) 3
Ti2 O8 1.777(3) .
Ti2 O9 1.859(3) .
Ti2 O4 1.934(3) .
Ti2 O10 1.987(3) .
Ti2 O3 2.066(3) .
Ti2 O6 2.178(3) .
O1 C1 1.478(8) .
O1 H1 0.83(2) .
O2 C2 1.427(7) .
O2 Ti1 1.915(3) 3
O3 C3 1.400(6) .
O4 C4 1.426(6) .
O5 C5 1.422(5) .
O6 C6 1.431(5) .
O7 C7 1.376(7) .
O8 C8 1.425(8) .
O9 C9 1.426(6) .
O10 Ce1 2.438(2) 3
C1 C1' 1.408(11) .
C1 H1A 0.9900 .
C1 H1B 0.9900 .
C1' H1'A 0.9800 .
C1' H1'B 0.9800 .
C1' H1'C 0.9800 .
C2 C2' 1.277(12) .
C2 H2A 0.9900 .
C2 H2B 0.9900 .
C2' H2'A 0.9800 .
C2' H2'B 0.9800 .
C2' H2'C 0.9800 .
C3 C3' 1.389(9) .
C3 H3A 0.9900 .
C3 H3B 0.9900 .
C3' H3'A 0.9800 .
C3' H3'B 0.9800 .
C3' H3'C 0.9800 .
C4 C4' 1.384(10) .
C4 H4A 0.9900 .
C4 H4B 0.9900 .
C4' H4'A 0.9800 .
C4' H4'B 0.9800 .
C4' H4'C 0.9800 .
C5 C5' 1.474(7) .
C5 H5A 0.9900 .
C5 H5B 0.9900 .
C5' H5'A 0.9800 .
C5' H5'B 0.9800 .
C5' H5'C 0.9800 .
C6 C6' 1.480(8) .
C6 H6A 0.9900 .
C6 H6B 0.9900 .
C6' H6'A 0.9800 .
C6' H6'B 0.9800 .
C6' H6'C 0.9800 .
C7 C7' 1.337(11) .
C7 H7A 0.9900 .
C7 H7B 0.9900 .
C7' H7'A 0.9800 .
C7' H7'B 0.9800 .
C7' H7'C 0.9800 .
C8 C8' 1.261(10) .
C8 H8A 0.9900 .
C8 H8B 0.9900 .
C8' H8'A 0.9800 .
C8' H8'B 0.9800 .
C8' H8'C 0.9800 .
C9 C9' 1.441(8) .
C9 H9A 0.9900 .
C9 H9B 0.9900 .
C9' H9'A 0.9800 .
C9' H9'B 0.9800 .
C9' H9'C 0.9800 .

loop_
_geom_torsion_atom_site_label_1
_geom_torsion_atom_site_label_2
_geom_torsion_atom_site_label_3
_geom_torsion_atom_site_label_4
_geom_torsion
_geom_torsion_site_symmetry_1
_geom_torsion_site_symmetry_4
O10 Ce1 Ti1 O7 -126.87(17) 3 .
O10 Ce1 Ti1 O7 166.08(19) . .
O1 Ce1 Ti1 O7 -54.98(19) . .
O4 Ce1 Ti1 O7 116.23(18) . .
O5 Ce1 Ti1 O7 -54.4(2) . .
O2 Ce1 Ti1 O7 -169.94(19) . .
O6 Ce1 Ti1 O7 63.37(19) . .
Cl1 Ce1 Ti1 O7 36.17(17) . .
Ti2 Ce1 Ti1 O7 118.55(16) . .
Ti1 Ce1 Ti1 O7 -150.78(16) 3 .
Ce1 Ce1 Ti1 O7 -150.78(16) 3 .
O10 Ce1 Ti1 O2 6.32(12) 3 3
O10 Ce1 Ti1 O2 -60.72(14) . 3
O1 Ce1 Ti1 O2 78.21(14) . 3
O4 Ce1 Ti1 O2 -110.57(13) . 3
O5 Ce1 Ti1 O2 78.84(16) . 3
O2 Ce1 Ti1 O2 -36.7(2) . 3
O6 Ce1 Ti1 O2 -163.44(15) . 3
Cl1 Ce1 Ti1 O2 169.37(11) . 3
Ti2 Ce1 Ti1 O2 -108.25(11) . 3
Ti1 Ce1 Ti1 O2 -17.58(10) 3 3
Ce1 Ce1 Ti1 O2 -17.58(10) 3 3
O10 Ce1 Ti1 O5 -72.52(14) 3 .
O10 Ce1 Ti1 O5 -139.56(16) . .
O1 Ce1 Ti1 O5 -0.62(15) . .
O4 Ce1 Ti1 O5 170.59(14) . .
O2 Ce1 Ti1 O5 -115.59(16) . .
O6 Ce1 Ti1 O5 117.72(16) . .
Cl1 Ce1 Ti1 O5 90.53(13) . .
Ti2 Ce1 Ti1 O5 172.91(13) . .
Ti1 Ce1 Ti1 O5 -96.42(12) 3 .
Ce1 Ce1 Ti1 O5 -96.42(12) 3 .
O10 Ce1 Ti1 O10 67.04(13) 3 .
O1 Ce1 Ti1 O10 138.94(13) . .
O4 Ce1 Ti1 O10 -49.85(12) . .
O5 Ce1 Ti1 O10 139.56(16) . .
O2 Ce1 Ti1 O10 23.97(15) . .
O6 Ce1 Ti1 O10 -102.72(14) . .
Cl1 Ce1 Ti1 O10 -129.91(11) . .
Ti2 Ce1 Ti1 O10 -47.53(10) . .
Ti1 Ce1 Ti1 O10 43.14(10) 3 .
Ce1 Ce1 Ti1 O10 43.14(10) 3 .
O10 Ce1 Ti1 O3 114.14(12) 3 .
O10 Ce1 Ti1 O3 47.10(14) . .
O1 Ce1 Ti1 O3 -173.97(13) . .
O4 Ce1 Ti1 O3 -2.75(12) . .
O5 Ce1 Ti1 O3 -173.34(16) . .
O2 Ce1 Ti1 O3 71.07(15) . .
O6 Ce1 Ti1 O3 -55.62(14) . .
Cl1 Ce1 Ti1 O3 -82.81(11) . .
Ti2 Ce1 Ti1 O3 -0.43(10) . .
Ti1 Ce1 Ti1 O3 90.24(10) 3 .
Ce1 Ce1 Ti1 O3 90.24(10) 3 .
O10 Ce1 Ti1 O6 169.76(11) 3 .
O10 Ce1 Ti1 O6 102.72(14) . .
O1 Ce1 Ti1 O6 -118.35(13) . .
O4 Ce1 Ti1 O6 52.87(12) . .
O5 Ce1 Ti1 O6 -117.72(16) . .
O2 Ce1 Ti1 O6 126.69(15) . .
Cl1 Ce1 Ti1 O6 -27.19(11) . .
Ti2 Ce1 Ti1 O6 55.19(10) . .
Ti1 Ce1 Ti1 O6 145.86(10) 3 .
Ce1 Ce1 Ti1 O6 145.86(10) 3 .
O10 Ce1 Ti1 Ti2 114.57(6) 3 .
O10 Ce1 Ti1 Ti2 47.53(10) . .
O1 Ce1 Ti1 Ti2 -173.53(9) . .
O4 Ce1 Ti1 Ti2 -2.32(7) . .
O5 Ce1 Ti1 Ti2 -172.91(13) . .
O2 Ce1 Ti1 Ti2 71.50(11) . .
O6 Ce1 Ti1 Ti2 -55.19(10) . .
Cl1 Ce1 Ti1 Ti2 -82.38(5) . .
Ti1 Ce1 Ti1 Ti2 90.67(2) 3 .
Ce1 Ce1 Ti1 Ti2 90.67(2) 3 .
O10 Ce1 Ti1 Ce1 23.90(6) 3 3
O10 Ce1 Ti1 Ce1 -43.14(10) . 3
O1 Ce1 Ti1 Ce1 95.80(9) . 3
O4 Ce1 Ti1 Ce1 -92.99(7) . 3
O5 Ce1 Ti1 Ce1 96.42(12) . 3
O2 Ce1 Ti1 Ce1 -19.17(11) . 3
O6 Ce1 Ti1 Ce1 -145.86(10) . 3
Cl1 Ce1 Ti1 Ce1 -173.05(4) . 3
Ti2 Ce1 Ti1 Ce1 -90.67(2) . 3
Ti1 Ce1 Ti1 Ce1 0.0 3 3
O7 Ti1 Ti2 O8 -10.0(2) . .
O2 Ti1 Ti2 O8 -138.36(19) 3 .
O5 Ti1 Ti2 O8 114.31(19) . .
O10 Ti1 Ti2 O8 171.6(2) . .
O3 Ti1 Ti2 O8 -60.6(2) . .
O6 Ti1 Ti2 O8 59.84(19) . .
Ce1 Ti1 Ti2 O8 119.95(16) . .
Ce1 Ti1 Ti2 O8 -169.44(16) 3 .
O7 Ti1 Ti2 O9 113.84(19) . .
O2 Ti1 Ti2 O9 -14.56(16) 3 .
O5 Ti1 Ti2 O9 -121.90(15) . .
O10 Ti1 Ti2 O9 -64.62(16) . .
O3 Ti1 Ti2 O9 63.17(17) . .
O6 Ti1 Ti2 O9 -176.36(16) . .
Ce1 Ti1 Ti2 O9 -116.25(12) . .
Ce1 Ti1 Ti2 O9 -45.64(12) 3 .
O7 Ti1 Ti2 O4 -126.68(18) . .
O2 Ti1 Ti2 O4 104.92(14) 3 .
O5 Ti1 Ti2 O4 -2.42(14) . .
O10 Ti1 Ti2 O4 54.86(15) . .
O3 Ti1 Ti2 O4 -177.35(17) . .
O6 Ti1 Ti2 O4 -56.88(15) . .
Ce1 Ti1 Ti2 O4 3.23(10) . .
Ce1 Ti1 Ti2 O4 73.84(10) 3 .
O7 Ti1 Ti2 O10 178.46(19) . .
O2 Ti1 Ti2 O10 50.06(15) 3 .
O5 Ti1 Ti2 O10 -57.28(15) . .
O3 Ti1 Ti2 O10 127.79(17) . .
O6 Ti1 Ti2 O10 -111.74(15) . .
Ce1 Ti1 Ti2 O10 -51.63(11) . .
Ce1 Ti1 Ti2 O10 18.98(11) 3 .
O7 Ti1 Ti2 O3 50.7(2) . .
O2 Ti1 Ti2 O3 -77.73(17) 3 .
O5 Ti1 Ti2 O3 174.93(17) . .
O10 Ti1 Ti2 O3 -127.79(17) . .
O6 Ti1 Ti2 O3 120.46(17) . .
Ce1 Ti1 Ti2 O3 -179.42(13) . .
Ce1 Ti1 Ti2 O3 -108.81(13) 3 .
O7 Ti1 Ti2 O6 -69.80(19) . .
O2 Ti1 Ti2 O6 161.80(15) 3 .
O5 Ti1 Ti2 O6 54.46(15) . .
O10 Ti1 Ti2 O6 111.74(15) . .
O3 Ti1 Ti2 O6 -120.46(17) . .
Ce1 Ti1 Ti2 O6 60.11(11) . .
Ce1 Ti1 Ti2 O6 130.72(11) 3 .
O7 Ti1 Ti2 Ce1 -129.91(15) . .
O2 Ti1 Ti2 Ce1 101.69(10) 3 .
O5 Ti1 Ti2 Ce1 -5.65(10) . .
O10 Ti1 Ti2 Ce1 51.63(11) . .
O3 Ti1 Ti2 Ce1 179.42(13) . .
O6 Ti1 Ti2 Ce1 -60.11(11) . .
Ce1 Ti1 Ti2 Ce1 70.610(14) 3 .
O10 Ce1 Ti2 O8 176.35(17) 3 .
O10 Ce1 Ti2 O8 -160.7(2) . .
O1 Ce1 Ti2 O8 -91.7(3) . .
O4 Ce1 Ti2 O8 63.8(2) . .
O5 Ce1 Ti2 O8 -108.11(18) . .
O2 Ce1 Ti2 O8 108.71(18) . .
O6 Ce1 Ti2 O8 -58.85(19) . .
Cl1 Ce1 Ti2 O8 9.80(17) . .
Ti1 Ce1 Ti2 O8 -112.10(16) . .
Ti1 Ce1 Ti2 O8 141.67(16) 3 .
Ce1 Ce1 Ti2 O8 -175.02(16) 3 .
O10 Ce1 Ti2 O9 38.28(14) 3 .
O10 Ce1 Ti2 O9 61.20(16) . .
O1 Ce1 Ti2 O9 130.3(3) . .
O4 Ce1 Ti2 O9 -74.29(18) . .
O5 Ce1 Ti2 O9 113.82(14) . .
O2 Ce1 Ti2 O9 -29.36(14) . .
O6 Ce1 Ti2 O9 163.08(16) . .
Cl1 Ce1 Ti2 O9 -128.27(13) . .
Ti1 Ce1 Ti2 O9 109.83(13) . .
Ti1 Ce1 Ti2 O9 3.60(13) 3 .
Ce1 Ce1 Ti2 O9 46.91(12) 3 .
O10 Ce1 Ti2 O4 112.57(14) 3 .
O10 Ce1 Ti2 O4 135.49(16) . .
O1 Ce1 Ti2 O4 -155.5(3) . .
O5 Ce1 Ti2 O4 -171.89(14) . .
O2 Ce1 Ti2 O4 44.93(14) . .
O6 Ce1 Ti2 O4 -122.64(16) . .
Cl1 Ce1 Ti2 O4 -53.98(13) . .
Ti1 Ce1 Ti2 O4 -175.89(13) . .
Ti1 Ce1 Ti2 O4 77.89(13) 3 .
Ce1 Ce1 Ti2 O4 121.19(13) 3 .
O10 Ce1 Ti2 O10 -22.92(16) 3 .
O1 Ce1 Ti2 O10 69.1(3) . .
O4 Ce1 Ti2 O10 -135.49(16) . .
O5 Ce1 Ti2 O10 52.62(13) . .
O2 Ce1 Ti2 O10 -90.56(13) . .
O6 Ce1 Ti2 O10 101.88(14) . .
Cl1 Ce1 Ti2 O10 170.53(11) . .
Ti1 Ce1 Ti2 O10 48.63(10) . .
Ti1 Ce1 Ti2 O10 -57.60(11) 3 .
Ce1 Ce1 Ti2 O10 -14.29(10) 3 .
O10 Ce1 Ti2 O3 -71.13(12) 3 .
O10 Ce1 Ti2 O3 -48.21(14) . .
O1 Ce1 Ti2 O3 20.9(3) . .
O4 Ce1 Ti2 O3 176.31(16) . .
O5 Ce1 Ti2 O3 4.41(12) . .
O2 Ce1 Ti2 O3 -138.77(12) . .
O6 Ce1 Ti2 O3 53.67(13) . .
Cl1 Ce1 Ti2 O3 122.32(10) . .
Ti1 Ce1 Ti2 O3 0.42(10) . .
Ti1 Ce1 Ti2 O3 -105.80(10) 3 .
Ce1 Ce1 Ti2 O3 -62.50(10) 3 .
O10 Ce1 Ti2 O6 -124.80(12) 3 .
O10 Ce1 Ti2 O6 -101.88(14) . .
O1 Ce1 Ti2 O6 -32.8(3) . .
O4 Ce1 Ti2 O6 122.64(16) . .
O5 Ce1 Ti2 O6 -49.26(12) . .
O2 Ce1 Ti2 O6 167.56(12) . .
Cl1 Ce1 Ti2 O6 68.65(11) . .
Ti1 Ce1 Ti2 O6 -53.25(10) . .
Ti1 Ce1 Ti2 O6 -159.47(10) 3 .
Ce1 Ce1 Ti2 O6 -116.17(10) 3 .
O10 Ce1 Ti2 Ti1 -71.55(7) 3 .
O10 Ce1 Ti2 Ti1 -48.63(10) . .
O1 Ce1 Ti2 Ti1 20.4(3) . .
O4 Ce1 Ti2 Ti1 175.89(13) . .
O5 Ce1 Ti2 Ti1 3.99(7) . .
O2 Ce1 Ti2 Ti1 -139.19(7) . .
O6 Ce1 Ti2 Ti1 53.25(10) . .
Cl1 Ce1 Ti2 Ti1 121.90(5) . .
Ti1 Ce1 Ti2 Ti1 -106.22(2) 3 .
Ce1 Ce1 Ti2 Ti1 -62.92(2) 3 .
O10 Ce1 O1 C1 -171.8(7) 3 .
O10 Ce1 O1 C1 141.9(6) . .
O4 Ce1 O1 C1 -44.8(8) . .
O5 Ce1 O1 C1 107.9(6) . .
O2 Ce1 O1 C1 -108.1(6) . .
O6 Ce1 O1 C1 66.2(7) . .
Cl1 Ce1 O1 C1 -14.4(6) . .
Ti1 Ce1 O1 C1 108.3(6) . .
Ti2 Ce1 O1 C1 91.2(7) . .
Ti1 Ce1 O1 C1 -140.1(6) 3 .
Ce1 Ce1 O1 C1 168.9(6) 3 .
O10 Ce1 O2 C2 146.9(6) 3 .
O10 Ce1 O2 C2 -149.5(5) . .
O1 Ce1 O2 C2 73.2(5) . .
O4 Ce1 O2 C2 -89.2(5) . .
O5 Ce1 O2 C2 141.4(5) . .
O6 Ce1 O2 C2 -98.3(5) . .
Cl1 Ce1 O2 C2 -5.1(5) . .
Ti1 Ce1 O2 C2 -163.8(5) . .
Ti2 Ce1 O2 C2 -112.8(5) . .
Ti1 Ce1 O2 C2 160.9(6) 3 .
Ce1 Ce1 O2 C2 -179.9(5) 3 .
O10 Ce1 O2 Ti1 -13.95(11) 3 3
O10 Ce1 O2 Ti1 49.62(14) . 3
O1 Ce1 O2 Ti1 -87.73(15) . 3
O4 Ce1 O2 Ti1 109.89(14) . 3
O5 Ce1 O2 Ti1 -19.5(2) . 3
O6 Ce1 O2 Ti1 100.81(18) . 3
Cl1 Ce1 O2 Ti1 -166.00(12) . 3
Ti1 Ce1 O2 Ti1 35.3(2) . 3
Ti2 Ce1 O2 Ti1 86.31(12) . 3
Ce1 Ce1 O2 Ti1 19.23(11) 3 3
O7 Ti1 O3 C3 8.5(6) . .
O2 Ti1 O3 C3 -93.9(6) 3 .
O5 Ti1 O3 C3 138.5(6) . .
O10 Ti1 O3 C3 -176.2(6) . .
O6 Ti1 O3 C3 109.5(6) . .
Ti2 Ti1 O3 C3 150.4(6) . .
Ce1 Ti1 O3 C3 151.0(5) . .
Ce1 Ti1 O3 C3 -138.8(5) 3 .
O7 Ti1 O3 Ti2 -141.93(15) . .
O2 Ti1 O3 Ti2 115.68(13) 3 .
O5 Ti1 O3 Ti2 -12.0(4) . .
O10 Ti1 O3 Ti2 33.36(11) . .
O6 Ti1 O3 Ti2 -40.90(11) . .
Ce1 Ti1 O3 Ti2 0.56(13) . .
Ce1 Ti1 O3 Ti2 70.79(10) 3 .
O8 Ti2 O3 C3 -17.6(6) . .
O9 Ti2 O3 C3 81.1(5) . .
O4 Ti2 O3 C3 -144.0(5) . .
O10 Ti2 O3 C3 176.4(5) . .
O6 Ti2 O3 C3 -109.9(5) . .
Ti1 Ti2 O3 C3 -149.8(6) . .
Ce1 Ti2 O3 C3 -150.4(5) . .
O8 Ti2 O3 Ti1 132.28(16) . .
O9 Ti2 O3 Ti1 -129.01(13) . .
O4 Ti2 O3 Ti1 5.8(4) . .
O10 Ti2 O3 Ti1 -33.78(11) . .
O6 Ti2 O3 Ti1 39.90(11) . .
Ce1 Ti2 O3 Ti1 -0.55(12) . .
O8 Ti2 O4 C4 12.0(5) . .
O9 Ti2 O4 C4 -88.6(5) . .
O10 Ti2 O4 C4 176.3(5) . .
O3 Ti2 O4 C4 137.8(5) . .
O6 Ti2 O4 C4 104.7(5) . .
Ti1 Ti2 O4 C4 142.1(4) . .
Ce1 Ti2 O4 C4 146.1(5) . .
O8 Ti2 O4 Ce1 -134.11(15) . .
O9 Ti2 O4 Ce1 125.36(13) . .
O10 Ti2 O4 Ce1 30.20(11) . .
O3 Ti2 O4 Ce1 -8.3(4) . .
O6 Ti2 O4 Ce1 -41.40(11) . .
Ti1 Ti2 O4 Ce1 -3.97(12) . .
O10 Ce1 O4 C4 131.8(4) 3 .
O10 Ce1 O4 C4 -174.1(5) . .
O1 Ce1 O4 C4 11.1(6) . .
O5 Ce1 O4 C4 -138.1(4) . .
O2 Ce1 O4 C4 75.2(4) . .
O6 Ce1 O4 C4 -110.4(4) . .
Cl1 Ce1 O4 C4 -18.8(4) . .
Ti1 Ce1 O4 C4 -144.1(4) . .
Ti2 Ce1 O4 C4 -147.3(5) . .
Ti1 Ce1 O4 C4 105.2(4) 3 .
Ce1 Ce1 O4 C4 158.9(4) 3 .
O10 Ce1 O4 Ti2 -80.92(13) 3 .
O10 Ce1 O4 Ti2 -26.83(10) . .
O1 Ce1 O4 Ti2 158.4(3) . .
O5 Ce1 O4 Ti2 9.24(16) . .
O2 Ce1 O4 Ti2 -137.52(13) . .
O6 Ce1 O4 Ti2 36.93(10) . .
Cl1 Ce1 O4 Ti2 128.53(12) . .
Ti1 Ce1 O4 Ti2 3.21(10) . .
Ti1 Ce1 O4 Ti2 -107.51(10) 3 .
Ce1 Ce1 O4 Ti2 -53.74(10) 3 .
O7 Ti1 O5 C5 -43.5(4) . .
O2 Ti1 O5 C5 59.4(4) 3 .
O10 Ti1 O5 C5 143.7(3) . .
O3 Ti1 O5 C5 -172.4(4) . .
O6 Ti1 O5 C5 -143.8(4) . .
Ti2 Ti1 O5 C5 178.5(3) . .
Ce1 Ti1 O5 C5 171.6(4) . .
Ce1 Ti1 O5 C5 101.4(3) 3 .
O7 Ti1 O5 Ce1 144.95(14) . .
O2 Ti1 O5 Ce1 -112.16(12) 3 .
O10 Ti1 O5 Ce1 -27.92(11) . .
O3 Ti1 O5 Ce1 16.0(4) . .
O6 Ti1 O5 Ce1 44.62(11) . .
Ti2 Ti1 O5 Ce1 6.93(12) . .
Ce1 Ti1 O5 Ce1 -70.16(8) 3 .
O10 Ce1 O5 C5 -67.1(4) 3 .
O10 Ce1 O5 C5 -145.2(4) . .
O1 Ce1 O5 C5 9.4(4) . .
O4 Ce1 O5 C5 179.3(4) . .
O2 Ce1 O5 C5 -62.1(4) . .
O6 Ce1 O5 C5 150.8(4) . .
Cl1 Ce1 O5 C5 79.3(4) . .
Ti1 Ce1 O5 C5 -170.0(5) . .
Ti2 Ce1 O5 C5 -175.5(4) . .
Ti1 Ce1 O5 C5 -72.9(4) 3 .
Ce1 Ce1 O5 C5 -104.7(4) 3 .
O10 Ce1 O5 Ti1 102.87(12) 3 .
O10 Ce1 O5 Ti1 24.78(10) . .
O1 Ce1 O5 Ti1 179.41(14) . .
O4 Ce1 O5 Ti1 -10.73(16) . .
O2 Ce1 O5 Ti1 107.95(16) . .
O6 Ce1 O5 Ti1 -39.16(10) . .
Cl1 Ce1 O5 Ti1 -110.70(10) . .
Ti2 Ce1 O5 Ti1 -5.53(10) . .
Ti1 Ce1 O5 Ti1 97.06(10) 3 .
Ce1 Ce1 O5 Ti1 65.32(9) 3 .
O7 Ti1 O6 C6 2.3(4) . .
O2 Ti1 O6 C6 -174.3(4) 3 .
O5 Ti1 O6 C6 101.6(4) . .
O10 Ti1 O6 C6 -169.5(4) . .
O3 Ti1 O6 C6 -89.6(4) . .
Ti2 Ti1 O6 C6 -128.1(4) . .
Ce1 Ti1 O6 C6 143.0(4) . .
Ce1 Ti1 O6 C6 177.6(3) 3 .
O7 Ti1 O6 Ti2 130.37(13) . .
O2 Ti1 O6 Ti2 -46.2(4) 3 .
O5 Ti1 O6 Ti2 -130.34(12) . .
O10 Ti1 O6 Ti2 -41.39(10) . .
O3 Ti1 O6 Ti2 38.50(11) . .
Ce1 Ti1 O6 Ti2 -88.95(9) . .
Ce1 Ti1 O6 Ti2 -54.36(10) 3 .
O7 Ti1 O6 Ce1 -140.68(13) . .
O2 Ti1 O6 Ce1 42.8(4) 3 .
O5 Ti1 O6 Ce1 -41.40(10) . .
O10 Ti1 O6 Ce1 47.56(9) . .
O3 Ti1 O6 Ce1 127.45(11) . .
Ti2 Ti1 O6 Ce1 88.95(9) . .
Ce1 Ti1 O6 Ce1 34.59(9) 3 .
O8 Ti2 O6 C6 0.0(4) . .
O9 Ti2 O6 C6 145.8(5) . .
O4 Ti2 O6 C6 -98.9(4) . .
O10 Ti2 O6 C6 175.1(4) . .
O3 Ti2 O6 C6 95.0(4) . .
Ti1 Ti2 O6 C6 133.0(4) . .
Ce1 Ti2 O6 C6 -137.4(4) . .
O8 Ti2 O6 Ti1 -132.95(15) . .
O9 Ti2 O6 Ti1 12.9(6) . .
O4 Ti2 O6 Ti1 128.13(12) . .
O10 Ti2 O6 Ti1 42.12(10) . .
O3 Ti2 O6 Ti1 -37.93(11) . .
Ce1 Ti2 O6 Ti1 89.69(9) . .
O8 Ti2 O6 Ce1 137.35(15) . .
O9 Ti2 O6 Ce1 -76.8(5) . .
O4 Ti2 O6 Ce1 38.43(10) . .
O10 Ti2 O6 Ce1 -47.58(9) . .
O3 Ti2 O6 Ce1 -127.62(11) . .
Ti1 Ti2 O6 Ce1 -89.69(9) . .
O10 Ce1 O6 C6 -154.6(4) 3 .
O10 Ce1 O6 C6 174.6(4) . .
O1 Ce1 O6 C6 -59.4(4) . .
O4 Ce1 O6 C6 100.2(4) . .
O5 Ce1 O6 C6 -107.5(4) . .
O2 Ce1 O6 C6 110.2(4) . .
Cl1 Ce1 O6 C6 15.7(4) . .
Ti1 Ce1 O6 C6 -142.1(4) . .
Ti2 Ce1 O6 C6 132.0(4) . .
Ti1 Ce1 O6 C6 163.8(3) 3 .
Ce1 Ce1 O6 C6 -170.2(4) 3 .
O10 Ce1 O6 Ti1 -12.50(14) 3 .
O10 Ce1 O6 Ti1 -43.32(9) . .
O1 Ce1 O6 Ti1 82.74(14) . .
O4 Ce1 O6 Ti1 -117.73(12) . .
O5 Ce1 O6 Ti1 34.61(9) . .
O2 Ce1 O6 Ti1 -107.68(16) . .
Cl1 Ce1 O6 Ti1 157.86(9) . .
Ti2 Ce1 O6 Ti1 -85.89(10) . .
Ti1 Ce1 O6 Ti1 -54.09(14) 3 .
Ce1 Ce1 O6 Ti1 -28.11(8) 3 .
O10 Ce1 O6 Ti2 73.39(12) 3 .
O10 Ce1 O6 Ti2 42.57(9) . .
O1 Ce1 O6 Ti2 168.63(11) . .
O4 Ce1 O6 Ti2 -31.84(9) . .
O5 Ce1 O6 Ti2 120.49(12) . .
O2 Ce1 O6 Ti2 -21.8(2) . .
Cl1 Ce1 O6 Ti2 -116.25(9) . .
Ti1 Ce1 O6 Ti2 85.89(10) . .
Ti1 Ce1 O6 Ti2 31.80(15) 3 .
Ce1 Ce1 O6 Ti2 57.78(8) 3 .
O2 Ti1 O7 C7 157(2) 3 .
O5 Ti1 O7 C7 -105(2) . .
O10 Ti1 O7 C7 30(3) . .
O3 Ti1 O7 C7 57(2) . .
O6 Ti1 O7 C7 -22(2) . .
Ti2 Ti1 O7 C7 24(2) . .
Ce1 Ti1 O7 C7 -67(2) . .
Ce1 Ti1 O7 C7 166(2) 3 .
O9 Ti2 O8 C8 -134(3) . .
O4 Ti2 O8 C8 122(3) . .
O10 Ti2 O8 C8 20(3) . .
O3 Ti2 O8 C8 -38(3) . .
O6 Ti2 O8 C8 38(3) . .
Ti1 Ti2 O8 C8 -1(3) . .
Ce1 Ti2 O8 C8 80(3) . .
O8 Ti2 O9 C9 1.0(5) . .
O4 Ti2 O9 C9 102.4(4) . .
O10 Ti2 O9 C9 -172.3(4) . .
O3 Ti2 O9 C9 -95.6(4) . .
O6 Ti2 O9 C9 -144.5(5) . .
Ti1 Ti2 O9 C9 -133.9(4) . .
Ce1 Ti2 O9 C9 148.8(4) . .
O8 Ti2 O10 Ti1 -26.8(6) . .
O9 Ti2 O10 Ti1 127.98(13) . .
O4 Ti2 O10 Ti1 -129.93(13) . .
O3 Ti2 O10 Ti1 34.20(11) . .
O6 Ti2 O10 Ti1 -45.04(11) . .
Ce1 Ti2 O10 Ti1 -98.82(12) . .
O8 Ti2 O10 Ce1 -150.2(5) . 3
O9 Ti2 O10 Ce1 4.6(3) . 3
O4 Ti2 O10 Ce1 106.7(2) . 3
O3 Ti2 O10 Ce1 -89.2(2) . 3
O6 Ti2 O10 Ce1 -168.4(3) . 3
Ti1 Ti2 O10 Ce1 -123.4(3) . 3
Ce1 Ti2 O10 Ce1 137.8(3) . 3
O8 Ti2 O10 Ce1 72.0(6) . .
O9 Ti2 O10 Ce1 -133.20(12) . .
O4 Ti2 O10 Ce1 -31.11(11) . .
O3 Ti2 O10 Ce1 133.02(12) . .
O6 Ti2 O10 Ce1 53.78(10) . .
Ti1 Ti2 O10 Ce1 98.82(12) . .
O7 Ti1 O10 Ti2 -7.0(9) . .
O2 Ti1 O10 Ti2 -135.44(13) 3 .
O5 Ti1 O10 Ti2 128.66(12) . .
O3 Ti1 O10 Ti2 -34.98(12) . .
O6 Ti1 O10 Ti2 46.46(11) . .
Ce1 Ti1 O10 Ti2 99.97(11) . .
Ce1 Ti1 O10 Ti2 -151.45(16) 3 .
O7 Ti1 O10 Ce1 144.4(8) . 3
O2 Ti1 O10 Ce1 16.01(12) 3 3
O5 Ti1 O10 Ce1 -79.89(12) . 3
O3 Ti1 O10 Ce1 116.47(13) . 3
O6 Ti1 O10 Ce1 -162.09(13) . 3
Ti2 Ti1 O10 Ce1 151.45(16) . 3
Ce1 Ti1 O10 Ce1 -108.58(12) . 3
O7 Ti1 O10 Ce1 -107.0(8) . .
O2 Ti1 O10 Ce1 124.60(12) 3 .
O5 Ti1 O10 Ce1 28.69(11) . .
O3 Ti1 O10 Ce1 -134.95(13) . .
O6 Ti1 O10 Ce1 -53.51(10) . .
Ti2 Ti1 O10 Ce1 -99.97(11) . .
Ce1 Ti1 O10 Ce1 108.58(12) 3 .
O10 Ce1 O10 Ti2 157.20(16) 3 .
O1 Ce1 O10 Ti2 -156.41(13) . .
O4 Ce1 O10 Ti2 26.11(10) . .
O5 Ce1 O10 Ti2 -119.33(13) . .
O2 Ce1 O10 Ti2 100.34(11) . .
O6 Ce1 O10 Ti2 -48.70(10) . .
Cl1 Ce1 O10 Ti2 -14.33(17) . .
Ti1 Ce1 O10 Ti2 -95.65(12) . .
Ti1 Ce1 O10 Ti2 124.31(9) 3 .
Ce1 Ce1 O10 Ti2 157.20(16) 3 .
O10 Ce1 O10 Ti1 -107.14(13) 3 .
O1 Ce1 O10 Ti1 -60.75(18) . .
O4 Ce1 O10 Ti1 121.76(13) . .
O5 Ce1 O10 Ti1 -23.67(10) . .
O2 Ce1 O10 Ti1 -164.01(10) . .
O6 Ce1 O10 Ti1 46.96(10) . .
Cl1 Ce1 O10 Ti1 81.32(13) . .
Ti2 Ce1 O10 Ti1 95.65(12) . .
Ti1 Ce1 O10 Ti1 -140.03(9) 3 .
Ce1 Ce1 O10 Ti1 -107.14(13) 3 .
O10 Ce1 O10 Ce1 0.0 3 3
O1 Ce1 O10 Ce1 46.39(19) . 3
O4 Ce1 O10 Ce1 -131.09(13) . 3
O5 Ce1 O10 Ce1 83.47(11) . 3
O2 Ce1 O10 Ce1 -56.86(11) . 3
O6 Ce1 O10 Ce1 154.10(14) . 3
Cl1 Ce1 O10 Ce1 -171.54(7) . 3
Ti1 Ce1 O10 Ce1 107.14(13) . 3
Ti2 Ce1 O10 Ce1 -157.20(16) . 3
Ti1 Ce1 O10 Ce1 -32.89(7) 3 3
Ce1 O1 C1 C1' 105.4(8) . .
Ti1 O2 C2 C2' -92.1(10) 3 .
Ce1 O2 C2 C2' 111.6(9) . .
Ti1 O3 C3 C3' 153.8(6) . .
Ti2 O3 C3 C3' -66.9(10) . .
Ti2 O4 C4 C4' 78.3(8) . .
Ce1 O4 C4 C4' -143.7(6) . .
Ti1 O5 C5 C5' 104.8(5) . .
Ce1 O5 C5 C5' -87.3(6) . .
Ti1 O6 C6 C6' -73.3(6) . .
Ti2 O6 C6 C6' 174.4(4) . .
Ce1 O6 C6 C6' 55.6(6) . .
Ti1 O7 C7 C7' -138.2(18) . .
Ti2 O8 C8 C8' 169.5(19) . .
Ti2 O9 C9 C9' -133.5(5) . .
